data_2228448
loop_
_publ_author_name
'Ee, Gwendoline Cheng Lian'
'Teo, Siow Hwa'
'Kwong, Huey Chong'
'Mohamed Tahir, Mohamed Ibrahim'
'Silong, Sidik'

_publ_section_title
;
 12-Acetyl-6-hydroxy-3,3,9,9-tetramethylfuro[3,4-<i>b</i>]pyrano[3,2-<i>h</i>]xanthene-7,11(3<i>H</i>,9<i>H</i>)-dione
;
_journal_coeditor_code KP2279
_journal_issue 12
_journal_name_full 'Acta Crystallographica Section E'
_journal_page_first o3331
_journal_page_last o3332
_journal_paper_doi 10.1107/S1600536810048592
_journal_volume 66
_journal_year 2010
_chemical_formula_iupac 'C24 H20 O7'
_chemical_formula_moiety 'C24 H20 O7'
_chemical_formula_sum 'C24 H20 O7'
_chemical_formula_weight 420.42
_chemical_melting_point 189
_chemical_name_common 'Artonol B'
_chemical_name_systematic
;
12-Acetyl-6-hydroxy-3,3,9,9-tetramethylfuro[3,4-<i>b</i>]pyrano[3,2-
<i>h</i>]xanthene-7,11(3<i>H</i>,9<i>H</i>)-dione
;
_space_group_IT_number 15
_symmetry_cell_setting monoclinic
_symmetry_space_group_name_Hall '-C 2yc'
_symmetry_space_group_name_H-M 'C 1 2/c 1'
_atom_sites_solution_hydrogens geom
_atom_sites_solution_primary direct
_cell_angle_alpha 90
_cell_angle_beta 96.318(5)
_cell_angle_gamma 90
_cell_formula_units_Z 8
_cell_length_a 36.511(2)
_cell_length_b 5.3275(2)
_cell_length_c 20.0218(8)
_cell_measurement_reflns_used 8995
_cell_measurement_temperature 150
_cell_measurement_theta_max 3.4694
_cell_measurement_theta_min 71.9650
_cell_volume 3870.8(3)
_computing_cell_refinement 'CrysAlis CCD (Oxford Diffraction, 2006)'
_computing_data_collection 'CrysAlis CCD (Oxford Diffraction, 2006)'
_computing_data_reduction 'CrysAlis RED (Oxford Diffraction, 2006)'
_computing_molecular_graphics 'Mercury (Macrae <i>et al.</i>, 2006)'
_computing_publication_material 'CRYSTALS (Betteridge <i>et al.</i>, 2003)'
_computing_structure_refinement 'CRYSTALS (Betteridge <i>et al.</i>, 2003)'
_computing_structure_solution 'SIR92 (Altomare <i>et al.</i>, 1994)'
_diffrn_ambient_temperature 150
_diffrn_measured_fraction_theta_full 1.000
_diffrn_measured_fraction_theta_max 1.000
_diffrn_measurement_device Area
_diffrn_measurement_device_type 'Oxford Diffraction Gemini E'
_diffrn_measurement_method \w/2\q
_diffrn_radiation_monochromator graphite
_diffrn_radiation_type 'Cu K\a'
_diffrn_radiation_wavelength 1.54184
_diffrn_reflns_av_R_equivalents 0.018
_diffrn_reflns_limit_h_max 41
_diffrn_reflns_limit_h_min -44
_diffrn_reflns_limit_k_max 6
_diffrn_reflns_limit_k_min -6
_diffrn_reflns_limit_l_max 24
_diffrn_reflns_limit_l_min -15
_diffrn_reflns_number 17338
_diffrn_reflns_theta_full 72.111
_diffrn_reflns_theta_max 72.111
_diffrn_reflns_theta_min 4.444
_diffrn_standards_decay_% 0
_diffrn_standards_interval_count 0
_diffrn_standards_interval_time 0
_diffrn_standards_number 0
_exptl_absorpt_coefficient_mu 0.888
_exptl_absorpt_correction_T_max 0.9651
_exptl_absorpt_correction_T_min 0.7798
_exptl_absorpt_correction_type multi-scan
_exptl_absorpt_process_details
;
(CrysAlis RED; Oxford Diffraction, 2006)
;
_exptl_crystal_colour yellow
_exptl_crystal_density_diffrn 1.443
_exptl_crystal_density_method 'not measured'
_exptl_crystal_description plate
_exptl_crystal_F_000 1760
_exptl_crystal_size_max 0.300
_exptl_crystal_size_mid 0.280
_exptl_crystal_size_min 0.040
_refine_diff_density_max 0.32
_refine_diff_density_min -0.21
_refine_ls_extinction_method None
_refine_ls_goodness_of_fit_ref 0.9910
_refine_ls_hydrogen_treatment constr
_refine_ls_matrix_type full
_refine_ls_number_parameters 280
_refine_ls_number_reflns 3813
_refine_ls_number_restraints 0
_refine_ls_R_factor_all 0.0425
_refine_ls_R_factor_gt 0.0388
_refine_ls_shift/su_max 0.0002873
_refine_ls_shift/su_mean 0.0000212
_refine_ls_structure_factor_coef Fsqd
_refine_ls_weighting_details 'w=1/[\s^2^(F^2^) + (0.07P)^2^ + 3.68P], where P=[max(Fo^2^,0) + 2Fc^2^]/3'
_refine_ls_weighting_scheme calc
_refine_ls_wR_factor_all 0.1102
_refine_ls_wR_factor_gt 0.1082
_refine_ls_wR_factor_ref 0.1102
_reflns_number_gt 3383
_reflns_number_total 3813
_reflns_threshold_expression I>2.0\s(I)
_cod_data_source_file kp2279.cif
_cod_data_source_block I
_cod_original_sg_symbol_Hall '-C 2yc '
_cod_original_sg_symbol_H-M 'C 2/c'
_cod_database_code 2228448
_cod_database_fobs_code 2228448

loop_
_symmetry_equiv_pos_as_xyz
x,y,z
-x,-y,-z
x+1/2,y+1/2,z
-x+1/2,-y+1/2,-z
-x,y,-z+1/2
x,-y,z+1/2
-x+1/2,y+1/2,-z+1/2
x+1/2,-y+1/2,z+1/2

loop_
_atom_site_type_symbol
_atom_site_label
_atom_site_fract_x
_atom_site_fract_y
_atom_site_fract_z
_atom_site_U_iso_or_equiv
_atom_site_adp_type
_atom_site_occupancy
_atom_site_disorder_assembly
_atom_site_disorder_group
O O1 0.12808(2) 0.38440(18) 0.09348(4) 0.0198 Uani 1.0000 . .
C C2 0.10246(3) 0.5702(2) 0.07942(6) 0.0185 Uani 1.0000 . .
C C3 0.09197(4) 0.7295(2) 0.12975(6) 0.0191 Uani 1.0000 . .
C C4 0.10576(4) 0.6903(3) 0.19901(6) 0.0202 Uani 1.0000 . .
O O5 0.09659(3) 0.82336(19) 0.24578(5) 0.0261 Uani 1.0000 . .
C C6 0.13177(3) 0.4810(2) 0.21237(6) 0.0195 Uani 1.0000 . .
C C7 0.14301(4) 0.3455(3) 0.15819(6) 0.0190 Uani 1.0000 . .
C C8 0.16981(4) 0.1566(3) 0.16701(7) 0.0197 Uani 1.0000 . .
C C9 0.18272(4) 0.0989(2) 0.23308(7) 0.0201 Uani 1.0000 . .
C C10 0.17096(4) 0.2259(3) 0.28733(6) 0.0204 Uani 1.0000 . .
C C11 0.14611(4) 0.4195(3) 0.27803(7) 0.0205 Uani 1.0000 . .
H H111 0.1386 0.5096 0.3144 0.0256 Uiso 1.0000 . .
C C12 0.18915(4) 0.1142(3) 0.35190(7) 0.0224 Uani 1.0000 . .
O O13 0.21047(3) -0.09518(18) 0.32781(5) 0.0251 Uani 1.0000 . .
C C14 0.20880(4) -0.1013(3) 0.25958(7) 0.0223 Uani 1.0000 . .
O O15 0.22540(3) -0.2519(2) 0.23027(5) 0.0287 Uani 1.0000 . .
C C16 0.21617(4) 0.2917(3) 0.39064(7) 0.0288 Uani 1.0000 . .
H H163 0.2033 0.4353 0.4063 0.0429 Uiso 1.0000 . .
H H162 0.2289 0.2059 0.4301 0.0439 Uiso 1.0000 . .
H H161 0.2342 0.3494 0.3624 0.0428 Uiso 1.0000 . .
C C17 0.16119(4) 0.0067(3) 0.39501(7) 0.0277 Uani 1.0000 . .
H H171 0.1481 0.1395 0.4145 0.0409 Uiso 1.0000 . .
H H172 0.1737 -0.0925 0.4316 0.0407 Uiso 1.0000 . .
H H173 0.1438 -0.0978 0.3681 0.0410 Uiso 1.0000 . .
C C18 0.18478(4) 0.0411(3) 0.10628(7) 0.0213 Uani 1.0000 . .
O O19 0.17671(3) -0.1689(2) 0.08765(6) 0.0334 Uani 1.0000 . .
C C20 0.20997(4) 0.2106(3) 0.07285(7) 0.0271 Uani 1.0000 . .
H H203 0.2185 0.1277 0.0339 0.0398 Uiso 1.0000 . .
H H202 0.2306 0.2608 0.1047 0.0413 Uiso 1.0000 . .
H H201 0.1967 0.3604 0.0575 0.0414 Uiso 1.0000 . .
C C21 0.06673(4) 0.9261(2) 0.11022(7) 0.0208 Uani 1.0000 . .
O O22 0.05637(3) 1.08580(19) 0.15665(5) 0.0275 Uani 1.0000 . .
H H221 0.0674 1.0316 0.1953 0.0432 Uiso 1.0000 . .
C C23 0.05232(4) 0.9535(3) 0.04379(7) 0.0221 Uani 1.0000 . .
C C24 0.06218(4) 0.7823(2) -0.00367(6) 0.0198 Uani 1.0000 . .
C C25 0.08781(4) 0.5891(2) 0.01261(6) 0.0194 Uani 1.0000 . .
C C26 0.09776(4) 0.4252(3) -0.04086(7) 0.0215 Uani 1.0000 . .
C C27 0.07852(4) 0.4357(3) -0.10100(7) 0.0225 Uani 1.0000 . .
C C28 0.04539(4) 0.6033(3) -0.11489(6) 0.0220 Uani 1.0000 . .
O O29 0.04714(3) 0.81622(18) -0.06783(5) 0.0252 Uani 1.0000 . .
C C30 0.04382(5) 0.7261(3) -0.18347(7) 0.0318 Uani 1.0000 . .
H H301 0.0229 0.8361 -0.1902 0.0461 Uiso 1.0000 . .
H H302 0.0663 0.8214 -0.1864 0.0468 Uiso 1.0000 . .
H H303 0.0418 0.6015 -0.2176 0.0477 Uiso 1.0000 . .
C C31 0.01040(4) 0.4563(3) -0.10626(8) 0.0307 Uani 1.0000 . .
H H311 0.0115 0.3962 -0.0603 0.0455 Uiso 1.0000 . .
H H313 -0.0111 0.5621 -0.1161 0.0455 Uiso 1.0000 . .
H H312 0.0084 0.3170 -0.1366 0.0447 Uiso 1.0000 . .
H H271 0.0845 0.3337 -0.1366 0.0260 Uiso 1.0000 . .
H H261 0.1176 0.3146 -0.0317 0.0269 Uiso 1.0000 . .
H H231 0.0354 1.0844 0.0313 0.0277 Uiso 1.0000 . .

loop_
_atom_site_aniso_label
_atom_site_aniso_U_11
_atom_site_aniso_U_22
_atom_site_aniso_U_33
_atom_site_aniso_U_12
_atom_site_aniso_U_13
_atom_site_aniso_U_23
O1 0.0208(5) 0.0204(5) 0.0177(4) 0.0048(4) -0.0006(3) -0.0008(3)
C2 0.0172(6) 0.0169(6) 0.0212(6) 0.0004(5) 0.0018(5) 0.0013(5)
C3 0.0189(6) 0.0175(6) 0.0208(6) -0.0001(5) 0.0021(5) 0.0000(5)
C4 0.0210(6) 0.0188(6) 0.0209(6) 0.0001(5) 0.0029(5) -0.0002(5)
O5 0.0325(5) 0.0262(5) 0.0197(5) 0.0085(4) 0.0024(4) -0.0030(4)
C6 0.0189(6) 0.0183(6) 0.0212(6) -0.0004(5) 0.0016(5) 0.0001(5)
C7 0.0196(6) 0.0184(6) 0.0184(6) -0.0014(5) -0.0003(5) 0.0008(5)
C8 0.0188(6) 0.0177(6) 0.0224(6) -0.0007(5) 0.0012(5) -0.0005(5)
C9 0.0183(6) 0.0179(6) 0.0239(6) -0.0017(5) 0.0007(5) 0.0016(5)
C10 0.0197(6) 0.0202(6) 0.0208(6) -0.0036(5) -0.0001(5) 0.0019(5)
C11 0.0223(6) 0.0197(6) 0.0194(6) -0.0015(5) 0.0024(5) -0.0011(5)
C12 0.0235(7) 0.0204(7) 0.0225(6) 0.0008(5) -0.0003(5) 0.0025(5)
O13 0.0259(5) 0.0233(5) 0.0252(5) 0.0044(4) -0.0011(4) 0.0042(4)
C14 0.0204(6) 0.0206(7) 0.0254(7) -0.0017(5) -0.0008(5) 0.0028(5)
O15 0.0273(5) 0.0257(5) 0.0332(5) 0.0074(4) 0.0034(4) 0.0004(4)
C16 0.0289(7) 0.0285(8) 0.0274(7) -0.0030(6) -0.0047(6) 0.0012(6)
C17 0.0302(7) 0.0287(7) 0.0242(7) -0.0029(6) 0.0023(6) 0.0047(6)
C18 0.0184(6) 0.0217(7) 0.0227(6) 0.0049(5) -0.0027(5) -0.0015(5)
O19 0.0353(6) 0.0259(6) 0.0398(6) -0.0016(5) 0.0080(5) -0.0107(5)
C20 0.0250(7) 0.0298(8) 0.0269(7) 0.0021(6) 0.0044(5) -0.0014(6)
C21 0.0221(6) 0.0178(6) 0.0227(6) 0.0005(5) 0.0029(5) -0.0008(5)
O22 0.0335(5) 0.0253(5) 0.0229(5) 0.0117(4) -0.0007(4) -0.0034(4)
C23 0.0225(6) 0.0179(6) 0.0254(7) 0.0036(5) -0.0001(5) 0.0024(5)
C24 0.0210(6) 0.0189(6) 0.0189(6) -0.0017(5) -0.0001(5) 0.0028(5)
C25 0.0191(6) 0.0187(6) 0.0203(6) -0.0007(5) 0.0020(5) 0.0005(5)
C26 0.0202(6) 0.0229(7) 0.0217(6) 0.0023(5) 0.0032(5) 0.0002(5)
C27 0.0241(7) 0.0236(7) 0.0203(6) -0.0002(5) 0.0047(5) -0.0009(5)
C28 0.0248(7) 0.0223(7) 0.0183(6) -0.0003(5) -0.0005(5) 0.0001(5)
O29 0.0325(5) 0.0213(5) 0.0203(5) 0.0048(4) -0.0042(4) 0.0008(4)
C30 0.0414(9) 0.0323(8) 0.0207(7) 0.0030(7) -0.0013(6) 0.0039(6)
C31 0.0237(7) 0.0268(8) 0.0415(8) 0.0009(6) 0.0024(6) 0.0010(6)

loop_
_atom_type_symbol
_atom_type_scat_dispersion_real
_atom_type_scat_dispersion_imag
_atom_type_scat_source
C 0.0181 0.0091 'International Tables Vol C 4.2.6.8 and 6.1.1.4'
H 0.0000 0.0000 'International Tables Vol C 4.2.6.8 and 6.1.1.4'
O 0.0492 0.0322 'International Tables Vol C 4.2.6.8 and 6.1.1.4'

loop_
_geom_angle_atom_site_label_1
_geom_angle_atom_site_label_2
_geom_angle_atom_site_label_3
_geom_angle_site_symmetry_1
_geom_angle_site_symmetry_2
_geom_angle_site_symmetry_3
_geom_angle
_geom_angle_publ_flag
C2 O1 C7 . . . 119.81(10) no
O1 C2 C3 . . . 121.60(11) no
O1 C2 C25 . . . 115.63(11) no
C3 C2 C25 . . . 122.77(12) no
C2 C3 C4 . . . 120.74(12) no
C2 C3 C21 . . . 117.93(12) no
C4 C3 C21 . . . 121.32(12) no
C3 C4 O5 . . . 123.14(12) no
C3 C4 C6 . . . 115.85(11) no
O5 C4 C6 . . . 121.01(12) no
C4 C6 C7 . . . 119.24(12) no
C4 C6 C11 . . . 121.07(12) no
C7 C6 C11 . . . 119.68(12) no
C6 C7 O1 . . . 122.41(12) no
C6 C7 C8 . . . 122.17(12) no
O1 C7 C8 . . . 115.41(11) no
C7 C8 C9 . . . 116.00(12) no
C7 C8 C18 . . . 119.90(11) no
C9 C8 C18 . . . 123.96(12) no
C8 C9 C10 . . . 122.38(12) no
C8 C9 C14 . . . 129.44(12) no
C10 C9 C14 . . . 108.15(12) no
C9 C10 C11 . . . 121.15(12) no
C9 C10 C12 . . . 109.47(12) no
C11 C10 C12 . . . 129.38(12) no
C6 C11 C10 . . . 118.48(12) no
C6 C11 H111 . . . 120.0 no
C10 C11 H111 . . . 121.6 no
C10 C12 O13 . . . 102.52(10) no
C10 C12 C16 . . . 113.10(12) no
O13 C12 C16 . . . 107.61(11) no
C10 C12 C17 . . . 112.04(11) no
O13 C12 C17 . . . 108.25(11) no
C16 C12 C17 . . . 112.61(12) no
C12 O13 C14 . . . 112.35(10) no
C9 C14 O13 . . . 107.28(11) no
C9 C14 O15 . . . 130.08(13) no
O13 C14 O15 . . . 122.60(12) no
C12 C16 H163 . . . 110.2 no
C12 C16 H162 . . . 110.1 no
H163 C16 H162 . . . 108.0 no
C12 C16 H161 . . . 110.3 no
H163 C16 H161 . . . 109.0 no
H162 C16 H161 . . . 109.1 no
C12 C17 H171 . . . 110.4 no
C12 C17 H172 . . . 110.0 no
H171 C17 H172 . . . 107.9 no
C12 C17 H173 . . . 110.0 no
H171 C17 H173 . . . 109.1 no
H172 C17 H173 . . . 109.4 no
C8 C18 O19 . . . 121.81(13) no
C8 C18 C20 . . . 113.98(11) no
O19 C18 C20 . . . 124.21(13) no
C18 C20 H203 . . . 110.5 no
C18 C20 H202 . . . 110.0 no
H203 C20 H202 . . . 111.0 no
C18 C20 H201 . . . 109.1 no
H203 C20 H201 . . . 108.3 no
H202 C20 H201 . . . 107.9 no
C3 C21 O22 . . . 119.96(12) no
C3 C21 C23 . . . 120.59(12) no
O22 C21 C23 . . . 119.44(12) no
C21 O22 H221 . . . 105.3 no
C21 C23 C24 . . . 119.16(12) no
C21 C23 H231 . . . 120.0 no
C24 C23 H231 . . . 120.8 no
C23 C24 C25 . . . 122.48(12) no
C23 C24 O29 . . . 116.88(12) no
C25 C24 O29 . . . 120.57(12) no
C24 C25 C2 . . . 116.94(12) no
C24 C25 C26 . . . 118.80(12) no
C2 C25 C26 . . . 124.25(12) no
C25 C26 C27 . . . 119.42(12) no
C25 C26 H261 . . . 118.9 no
C27 C26 H261 . . . 121.7 no
C26 C27 C28 . . . 121.82(12) no
C26 C27 H271 . . . 121.3 no
C28 C27 H271 . . . 116.8 no
C27 C28 O29 . . . 111.21(11) no
C27 C28 C30 . . . 111.89(12) no
O29 C28 C30 . . . 104.02(11) no
C27 C28 C31 . . . 109.92(12) no
O29 C28 C31 . . . 107.55(11) no
C30 C28 C31 . . . 112.06(12) no
C28 O29 C24 . . . 119.33(10) no
C28 C30 H301 . . . 110.0 no
C28 C30 H302 . . . 109.4 no
H301 C30 H302 . . . 109.6 no
C28 C30 H303 . . . 110.0 no
H301 C30 H303 . . . 109.1 no
H302 C30 H303 . . . 108.8 no
C28 C31 H311 . . . 109.2 no
C28 C31 H313 . . . 110.4 no
H311 C31 H313 . . . 109.4 no
C28 C31 H312 . . . 109.4 no
H311 C31 H312 . . . 109.8 no
H313 C31 H312 . . . 108.6 no

loop_
_geom_bond_atom_site_label_1
_geom_bond_atom_site_label_2
_geom_bond_site_symmetry_1
_geom_bond_site_symmetry_2
_geom_bond_distance
_geom_bond_publ_flag
O1 C2 . . 1.3696(16) no
O1 C7 . . 1.3651(15) no
C2 C3 . . 1.4025(18) no
C2 C25 . . 1.3886(18) no
C3 C4 . . 1.4375(18) no
C3 C21 . . 1.4213(18) no
C4 O5 . . 1.2490(16) no
C4 C6 . . 1.4700(18) no
C6 C7 . . 1.4016(18) no
C6 C11 . . 1.3996(18) no
C7 C8 . . 1.4009(19) no
C8 C9 . . 1.3891(18) no
C8 C18 . . 1.5175(18) no
C9 C10 . . 1.3875(19) no
C9 C14 . . 1.4879(18) no
C10 C11 . . 1.3727(19) no
C10 C12 . . 1.5093(18) no
C11 H111 . . 0.938 no
C12 O13 . . 1.4715(17) no
C12 C16 . . 1.5166(19) no
C12 C17 . . 1.5196(19) no
O13 C14 . . 1.3610(17) no
C14 O15 . . 1.1973(17) no
C16 H163 . . 0.969 no
C16 H162 . . 0.984 no
C16 H161 . . 0.962 no
C17 H171 . . 0.961 no
C17 H172 . . 0.975 no
C17 H173 . . 0.962 no
C18 O19 . . 1.2052(18) no
C18 C20 . . 1.4982(19) no
C20 H203 . . 0.976 no
C20 H202 . . 0.968 no
C20 H201 . . 0.967 no
C21 O22 . . 1.3449(16) no
C21 C23 . . 1.3833(19) no
O22 H221 . . 0.880 no
C23 C24 . . 1.3926(19) no
C23 H231 . . 0.947 no
C24 C25 . . 1.4050(19) no
C24 O29 . . 1.3524(15) no
C25 C26 . . 1.4582(18) no
C26 C27 . . 1.3269(19) no
C26 H261 . . 0.937 no
C27 C28 . . 1.5048(19) no
C27 H271 . . 0.941 no
C28 O29 . . 1.4714(16) no
C28 C30 . . 1.5162(18) no
C28 C31 . . 1.524(2) no
C30 H301 . . 0.960 no
C30 H302 . . 0.972 no
C30 H303 . . 0.950 no
C31 H311 . . 0.972 no
C31 H313 . . 0.970 no
C31 H312 . . 0.957 no

loop_
_geom_hbond_atom_site_label_D
_geom_hbond_atom_site_label_H
_geom_hbond_atom_site_label_A
_geom_hbond_site_symmetry_D
_geom_hbond_site_symmetry_H
_geom_hbond_site_symmetry_A
_geom_hbond_distance_DH
_geom_hbond_distance_HA
_geom_hbond_distance_DA
_geom_hbond_angle_DHA
_geom_hbond_publ_flag
C16 H161 O15 . . 7_555 0.96 2.55 3.4062(19) 148 yes
C20 H202 O13 . . 7_555 0.97 2.53 3.4918(19) 171 yes
O22 H221 O5 . . . 0.88 1.78 2.5922(19) 153 yes
C31 H313 O22 . . 2_575 0.97 2.57 3.5170(19) 165 yes
C27 H271 O5 . . 6_564 0.94 2.58 3.4923(19) 163 yes

loop_
_cod_related_entry_id
_cod_related_entry_database
_cod_related_entry_code
1 ChemSpider 8916129
